data_7716063
loop_
_publ_author_name
'Subintoro, Primadi J.'
'Carter, Korey P.'

_publ_section_title
;
 Structural and vibrational properties of lanthanide Lindqvist
 polyoxometalate complexes.
;
_journal_issue 22
_journal_name_full 'Dalton transactions (Cambridge, England : 2003)'
_journal_page_first 9526
_journal_page_last 9539
_journal_paper_doi 10.1039/d4dt00786g
_journal_volume 53
_journal_year 2024
_chemical_formula_moiety 'Gd Na9 O70.833 W10, O1.167'
_chemical_formula_sum 'Gd Na9 O72 W10'
_chemical_formula_weight 3354.66
_space_group_crystal_system triclinic
_space_group_IT_number 2
_space_group_name_Hall '-P 1'
_space_group_name_H-M_alt 'P -1'
_atom_sites_solution_primary direct
_audit_creation_date 2023-12-20
_audit_creation_method
;FinalCif V134 by Daniel Kratzert, Freiburg 2024, 
https://dkratzert.de/finalcif.html
;
_audit_update_record
;
2024-02-29 deposited with the CCDC.	2024-05-06 downloaded from the CCDC.
;
_cell_angle_alpha 77.0250(10)
_cell_angle_beta 83.9220(10)
_cell_angle_gamma 77.5190(10)
_cell_formula_units_Z 2
_cell_length_a 12.8985(5)
_cell_length_b 13.1035(3)
_cell_length_c 20.9180(8)
_cell_measurement_reflns_used 9858
_cell_measurement_temperature 100.00
_cell_measurement_theta_max 30.515
_cell_measurement_theta_min 2.304
_cell_volume 3357.7(2)
_computing_cell_refinement 'SAINT V8.40B (?, 2016)'
_computing_data_reduction 'SAINT V8.40B (?, 2016)'
_computing_molecular_graphics 'Olex2 1.5 (Dolomanov et al., 2009)'
_computing_publication_material 'Olex2 1.5 (Dolomanov et al., 2009)'
_computing_structure_refinement 'SHELXL 2016/4 (Sheldrick, 2015)'
_computing_structure_solution 'SHELXT 2018/2 (Sheldrick, 2018)'
_diffrn_ambient_temperature 100.00
_diffrn_measured_fraction_theta_full 0.994
_diffrn_measured_fraction_theta_max 0.995
_diffrn_measurement_device_type 'Bruker D8 Venture Duo'
_diffrn_radiation_type MoK\a
_diffrn_radiation_wavelength 0.71073
_diffrn_reflns_av_R_equivalents 0.0703
_diffrn_reflns_av_unetI/netI 0.0513
_diffrn_reflns_Laue_measured_fraction_full 0.994
_diffrn_reflns_Laue_measured_fraction_max 0.995
_diffrn_reflns_limit_h_max 18
_diffrn_reflns_limit_h_min -18
_diffrn_reflns_limit_k_max 18
_diffrn_reflns_limit_k_min -15
_diffrn_reflns_limit_l_max 29
_diffrn_reflns_limit_l_min -29
_diffrn_reflns_number 109726
_diffrn_reflns_point_group_measured_fraction_full 0.994
_diffrn_reflns_point_group_measured_fraction_max 0.995
_diffrn_reflns_theta_full 25.242
_diffrn_reflns_theta_max 30.545
_diffrn_reflns_theta_min 2.080
_exptl_absorpt_coefficient_mu 18.208
_exptl_absorpt_correction_T_max 0.2657
_exptl_absorpt_correction_T_min 0.1642
_exptl_absorpt_correction_type multi-scan
_exptl_absorpt_process_details
;
SADABS-2016/2 (Bruker,2016/2) was used for absorption correction.
wR2(int) was 0.1440 before and 0.0766 after correction.
The Ratio of minimum to maximum transmission is 0.6180.
The \l/2 correction factor is Not present.
;
_exptl_crystal_colour 'clear light colourless'
_exptl_crystal_colour_lustre clear
_exptl_crystal_colour_modifier light
_exptl_crystal_colour_primary colourless
_exptl_crystal_density_diffrn 3.318
_exptl_crystal_description plank
_exptl_crystal_F_000 2958
_exptl_crystal_preparation
'Sodium tungstate in aqueous media acidified with Nitric acid followed by addition of Gadolinium Nitrate Solution'
_exptl_crystal_recrystallization_method 'Slow evaporation from water'
_exptl_crystal_size_max 0.2
_exptl_crystal_size_mid 0.2
_exptl_crystal_size_min 0.1
_refine_diff_density_max 3.976
_refine_diff_density_min -2.420
_refine_diff_density_rms 0.360
_refine_ls_extinction_coef 0.00109(3)
_refine_ls_extinction_expression Fc^*^=kFc[1+0.001xFc^2^\l^3^/sin(2\q)]^-1/4^
_refine_ls_extinction_method 'SHELXL-2016/4 (Sheldrick 2016)'
_refine_ls_goodness_of_fit_ref 1.148
_refine_ls_hydrogen_treatment undef
_refine_ls_matrix_type full
_refine_ls_number_parameters 914
_refine_ls_number_reflns 20455
_refine_ls_number_restraints 0
_refine_ls_restrained_S_all 1.148
_refine_ls_R_factor_all 0.0473
_refine_ls_R_factor_gt 0.0412
_refine_ls_shift/su_max 0.002
_refine_ls_shift/su_mean 0.000
_refine_ls_structure_factor_coef Fsqd
_refine_ls_weighting_details 'w=1/[\s^2^(Fo^2^)+65.6540P] where P=(Fo^2^+2Fc^2^)/3'
_refine_ls_weighting_scheme calc
_refine_ls_wR_factor_gt 0.0853
_refine_ls_wR_factor_ref 0.0882
_reflns_Friedel_coverage 0.000
_reflns_number_gt 18209
_reflns_number_total 20455
_reflns_threshold_expression 'I > 2\s(I)'
_cod_data_source_file d4dt00786g2.cif
_cod_data_source_block Complex_7
_cod_depositor_comments 'Adding full bibliography for 7716058--7716071.cif.'
_cod_database_code 7716063
_olex2_exptl_crystal_mounting_method 'Mitegen mount'
_olex2_refinement_description
;
1. Others
 Fixed Sof: O59(0.75) Na3B(0.5) Na2(0.5) Na5(0.5) O65(0.75) O53(0.5) Na11(0.5)
 O40(0.5) Na3A(0.5) O46(0.5) O67(0.5) O68(0.333333) O39(0.5) O43(0.5) O50(0.5)
 O69(0.5) O56(0.5) O55(0.5) O66(0.25) O71A(0.5) O71B(0.666667) O41(0.5)
 O70(0.5) O61(0.25) O45(0.5)
;
_olex2_submission_special_instructions 'No special instructions were received'
_shelx_space_group_comment
;
The symmetry employed for this shelxl refinement is uniquely defined
by the following loop, which should always be used as a source of
symmetry information in preference to the above space-group names.
They are only intended as comments.
;

loop_
_space_group_symop_operation_xyz
'x, y, z'
'-x, -y, -z'

loop_
_atom_site_label
_atom_site_type_symbol
_atom_site_fract_x
_atom_site_fract_y
_atom_site_fract_z
_atom_site_U_iso_or_equiv
_atom_site_adp_type
_atom_site_occupancy
_atom_site_site_symmetry_order
_atom_site_calc_flag
_atom_site_refinement_flags_posn
_atom_site_refinement_flags_adp
_atom_site_refinement_flags_occupancy
_atom_site_disorder_assembly
_atom_site_disorder_group
W1 W 0.39726(2) 0.75854(2) 0.27620(2) 0.00899(6) Uani 1 1 d . . . . .
W5 W 0.39403(2) 1.01981(2) 0.24582(2) 0.01028(6) Uani 1 1 d . . . . .
W6 W 0.76737(2) 0.37237(2) 0.34295(2) 0.01065(6) Uani 1 1 d . . . . .
W4 W 0.50643(2) 0.87071(2) 0.13703(2) 0.01007(6) Uani 1 1 d . . . . .
W7 W 0.75478(2) 0.39899(3) 0.18380(2) 0.01071(7) Uani 1 1 d . . . . .
W2 W 0.54902(2) 0.85016(2) 0.35671(2) 0.00986(6) Uani 1 1 d . . . . .
W9 W 0.96084(2) 0.50469(3) 0.31652(2) 0.01187(7) Uani 1 1 d . . . . .
W10 W 0.98371(2) 0.28953(3) 0.25225(2) 0.01349(7) Uani 1 1 d . . . . .
W3 W 0.65673(2) 0.96316(2) 0.21756(2) 0.01080(7) Uani 1 1 d . . . . .
W8 W 0.94817(2) 0.53298(3) 0.15713(2) 0.01019(6) Uani 1 1 d . . . . .
Gd Gd 0.69706(3) 0.65884(3) 0.24729(2) 0.00940(7) Uani 1 1 d . . . . .
O32 O 0.3132(4) 0.9081(5) 0.2696(3) 0.0126(11) Uani 1 1 d . . . . .
Na10 Na 0.6178(3) 0.5261(3) 0.52484(16) 0.0157(7) Uani 1 1 d . . . . .
Na7 Na 0.6383(3) 0.5456(3) 0.80849(17) 0.0155(6) Uani 1 1 d . . . . .
Na4 Na -0.0582(3) 1.0564(3) 0.86208(18) 0.0191(7) Uani 1 1 d . . . . .
O24 O 0.4320(4) 0.7751(4) 0.3608(3) 0.0114(10) Uani 1 1 d . . . . .
Na6 Na 0.6015(3) 0.6917(3) 0.64210(17) 0.0165(7) Uani 1 1 d . . . . .
Na9 Na 0.8089(3) 0.7848(3) 0.96701(17) 0.0175(7) Uani 1 1 d . . . . .
O12 O 1.0221(4) 0.5523(5) 0.2284(3) 0.0117(10) Uani 1 1 d . . . . .
O8 O 0.7049(4) 0.3360(5) 0.2725(3) 0.0134(11) Uani 1 1 d . . . . .
O10 O 0.8748(5) 0.4214(5) 0.3800(3) 0.0153(12) Uani 1 1 d . . . . .
O14 O 0.8778(5) 0.2753(5) 0.1996(3) 0.0163(12) Uani 1 1 d . . . . .
Na8 Na 0.6362(3) 0.6599(3) 0.94169(16) 0.0147(6) Uani 1 1 d . . . . .
O26 O 0.3965(5) 0.7938(5) 0.1798(3) 0.0126(11) Uani 1 1 d . . . . .
O6 O 0.8538(4) 0.4650(5) 0.1204(3) 0.0129(11) Uani 1 1 d . . . . .
O17 O 1.0340(4) 0.3827(5) 0.1768(3) 0.0151(11) Uani 1 1 d . . . . .
O30 O 0.6425(4) 0.9441(5) 0.3133(3) 0.0124(11) Uani 1 1 d . . . . .
Na1 Na 0.500000 1.000000 0.500000 0.0253(12) Uani 1 2 d S . P B .
O28 O 0.6090(5) 0.9623(5) 0.1332(3) 0.0143(11) Uani 1 1 d . . . . .
O35 O 0.4333(5) 0.9817(5) 0.3341(3) 0.0125(11) Uani 1 1 d . . . . .
O33 O 0.3984(4) 1.0003(4) 0.1579(3) 0.0112(10) Uani 1 1 d . . . . .
O34 O 0.5209(5) 1.0750(5) 0.2233(3) 0.0152(11) Uani 1 1 d . . . . .
O16 O 1.0468(5) 0.3591(5) 0.3054(3) 0.0169(12) Uani 1 1 d . . . . .
O3 O 0.8562(4) 0.6207(5) 0.3067(3) 0.0118(10) Uani 1 1 d . . . . .
O15 O 0.8887(5) 0.2531(5) 0.3275(3) 0.0153(11) Uani 1 1 d . . . . .
O4 O 0.8439(4) 0.6445(5) 0.1653(3) 0.0127(11) Uani 1 1 d . . . . .
O25 O 0.2927(5) 0.6901(5) 0.2990(3) 0.0146(11) Uani 1 1 d . . . . .
O19 O 0.5110(4) 0.6536(4) 0.2722(3) 0.0108(10) Uani 1 1 d . . . . .
O7 O 0.6831(5) 0.3509(5) 0.1358(3) 0.0175(12) Uani 1 1 d . . . . .
O62 O 0.7266(5) 0.6662(5) 0.7252(3) 0.0158(12) Uani 1 1 d . . . . .
O31 O 0.5198(4) 0.8686(4) 0.2465(3) 0.0089(10) Uani 1 1 d . . . . .
O22 O 0.6437(4) 0.7332(4) 0.3454(3) 0.0117(10) Uani 1 1 d . . . . .
O23 O 0.5536(5) 0.8545(5) 0.4386(3) 0.0156(11) Uani 1 1 d . . . . .
O60 O 0.5136(5) 0.6885(5) 0.5469(3) 0.0143(11) Uani 1 1 d . . . . .
O20 O 0.6090(4) 0.7536(5) 0.1482(3) 0.0125(11) Uani 1 1 d . . . . .
O36 O 0.3002(5) 1.1361(5) 0.2441(3) 0.0137(11) Uani 1 1 d . . . . .
O21 O 0.7411(4) 0.8329(5) 0.2225(3) 0.0124(11) Uani 1 1 d . . . . .
O27 O 0.4782(5) 0.8920(5) 0.0556(3) 0.0161(12) Uani 1 1 d . . . . .
O57 O 0.4382(5) 0.8037(5) 0.6824(3) 0.0219(13) Uani 1 1 d . . . . .
O2 O 0.6855(4) 0.5032(4) 0.3304(3) 0.0104(10) Uani 1 1 d . . . . .
O79 O 0.7263(5) 0.6457(5) 1.0392(3) 0.0142(11) Uani 1 1 d . . . . .
O1 O 0.6732(4) 0.5252(5) 0.1914(3) 0.0119(11) Uani 1 1 d . . . . .
O5 O 1.0260(5) 0.5809(5) 0.0887(3) 0.0174(12) Uani 1 1 d . . . . .
O52 O -0.2004(5) 1.2102(5) 0.8777(4) 0.0247(14) Uani 1 1 d . . . . .
O11 O 1.0487(5) 0.5337(6) 0.3637(3) 0.0209(13) Uani 1 1 d . . . . .
O9 O 0.7076(5) 0.3027(5) 0.4121(3) 0.0164(12) Uani 1 1 d . . . . .
O38 O 0.6145(6) 0.8751(5) 0.5818(3) 0.0260(15) Uani 1 1 d . . . . .
O77 O 0.7811(5) 0.7241(5) 0.8734(3) 0.0184(12) Uani 1 1 d . . . . .
O72 O 0.7791(5) 0.4058(5) 0.7872(3) 0.0179(12) Uani 1 1 d . . . . .
O81 O 0.9933(6) 0.6942(6) 0.9573(4) 0.0321(17) Uani 1 1 d . . . . .
O58 O 0.5226(5) 0.5565(5) 0.7159(3) 0.0167(12) Uani 1 1 d . . . . .
O42 O 0.1529(6) 0.9450(6) 0.6882(3) 0.0274(15) Uani 1 1 d . . . . .
O63 O 0.4761(5) 0.4456(5) 0.5765(3) 0.0171(12) Uani 1 1 d . . . . .
O74 O 0.5254(4) 0.6968(5) 0.8476(3) 0.0142(11) Uani 1 1 d . . . . .
O75 O 0.7328(5) 0.4955(5) 0.9156(3) 0.0216(13) Uani 1 1 d . . . . .
O48 O -0.1052(5) 1.0337(6) 0.7613(4) 0.0294(16) Uani 1 1 d . . . . .
O80 O 0.8291(8) 0.8292(6) 1.0681(4) 0.046(3) Uani 1 1 d . . . . .
O49 O 0.0803(6) 0.8915(6) 0.8838(4) 0.0301(16) Uani 1 1 d . . . . .
O78 O 0.6122(5) 0.8373(5) 0.9521(3) 0.0186(12) Uani 1 1 d . . . . .
O51 O -0.2044(5) 0.9730(5) 0.9154(4) 0.0253(14) Uani 1 1 d . . . . .
O73 O 0.5281(5) 0.4162(5) 0.8575(3) 0.0162(12) Uani 1 1 d . . . . .
O64 O 0.7509(5) 0.5984(7) 0.4523(3) 0.0325(18) Uani 1 1 d . . . . .
O29 O 0.7442(5) 1.0500(5) 0.1964(3) 0.0167(12) Uani 1 1 d . . . . .
O76 O 0.4948(5) 0.6021(5) 1.0078(3) 0.0196(13) Uani 1 1 d . . . . .
O47 O 0.0392(6) 1.1825(7) 0.7954(4) 0.0361(19) Uani 1 1 d . . . . .
O54 O -0.2843(6) 1.3065(7) 1.0121(3) 0.0337(18) Uani 1 1 d . . . . .
O37 O 0.3555(7) 0.9317(7) 0.5627(5) 0.043(2) Uani 1 1 d . . . . .
O59 O 0.7193(7) 0.5261(7) 0.6168(4) 0.0201(17) Uani 0.75 1 d . . P A 2
O13 O 0.8644(4) 0.4449(4) 0.2508(3) 0.0125(11) Uani 1 1 d . . . . .
O18 O 1.0741(5) 0.1716(5) 0.2540(3) 0.0221(13) Uiso 1 1 d . . . . .
Na3B Na 0.0235(5) 1.0962(6) 0.6933(3) 0.0118(13) Uani 0.5 1 d . . P B 2
Na2 Na 0.2279(6) 1.0668(6) 0.5964(4) 0.0199(14) Uani 0.5 1 d . . P B .
Na5 Na -0.1499(7) 1.1702(6) 1.0024(4) 0.0311(19) Uani 0.5 1 d . . P B .
O44 O 0.1398(9) 1.1941(7) 0.6467(5) 0.056(3) Uani 1 1 d . . . . .
O65 O 0.7099(10) 0.3406(11) 0.5421(6) 0.051(3) Uani 0.75 1 d . . P A 2
O53 O -0.0606(14) 1.1404(14) 0.9717(8) 0.038(4) Uani 0.5 1 d . . P B 2
Na11 Na 0.8908(8) 0.1997(9) 0.5451(5) 0.039(2) Uani 0.5 1 d . . P . .
O40 O 0.2221(11) 1.2146(14) 0.4990(7) 0.034(4) Uani 0.5 1 d . . P . .
Na3A Na -0.0156(10) 1.1016(10) 0.6511(8) 0.069(4) Uani 0.5 1 d . . P B 1
O46 O -0.0935(12) 1.2541(12) 0.6443(7) 0.028(3) Uani 0.5 1 d . . P B 2
O67 O 0.7323(12) 0.1167(14) 0.5558(7) 0.034(4) Uani 0.5 1 d . . P A 2
O68 O 0.8356(18) 0.0870(16) 0.4723(10) 0.027(5) Uani 0.3333 1 d . . P A 2
O39 O 0.0693(12) 1.0595(14) 0.5497(8) 0.036(4) Uani 0.5 1 d . . P B 1
O43 O -0.0078(12) 1.0341(13) 0.5944(8) 0.035(4) Uani 0.5 1 d . . P B 2
O50 O 0.0073(10) 1.0789(10) 0.9597(5) 0.014(2) Uani 0.5 1 d . . P B 1
O69 O 0.9366(15) 0.1455(14) 0.4501(9) 0.044(4) Uani 0.5 1 d . . P A 1
O56 O -0.2480(16) 1.0391(16) 1.0308(9) 0.045(4) Uiso 0.5 1 d . . P B 2
O55 O -0.3112(10) 1.0837(12) 1.0177(6) 0.020(3) Uani 0.5 1 d . . P B 1
O66 O 0.756(2) 0.3701(19) 0.5171(12) 0.013(4) Uiso 0.25 1 d . . P A 1
O71A O 0.8289(17) 0.0363(17) 0.6125(11) 0.057(5) Uiso 0.5 1 d . . P A 1
O71B O 0.8377(13) -0.0974(14) 0.6182(8) 0.056(4) Uiso 0.6667 1 d . . P C 3
O41 O 0.1462(13) 1.1739(15) 0.3983(9) 0.044(4) Uani 0.5 1 d . . P . .
O70 O 1.0127(17) 0.2533(17) 0.4617(10) 0.056(5) Uiso 0.5 1 d . . P A .
O61 O 0.7487(17) 0.5980(19) 0.5829(11) 0.012(4) Uani 0.25 1 d . . P A 1
O45 O -0.0866(16) 1.2857(19) 0.5866(12) 0.061(6) Uani 0.5 1 d . . P B 1

loop_
_atom_site_aniso_label
_atom_site_aniso_U_11
_atom_site_aniso_U_22
_atom_site_aniso_U_33
_atom_site_aniso_U_23
_atom_site_aniso_U_13
_atom_site_aniso_U_12
W1 0.00755(13) 0.01131(13) 0.00872(13) -0.00430(10) 0.00079(10) -0.00145(10)
W5 0.01018(14) 0.01126(13) 0.00966(13) -0.00445(11) -0.00097(10) -0.00016(11)
W6 0.00725(13) 0.01185(14) 0.01216(14) -0.00303(11) 0.00213(10) -0.00117(11)
W4 0.01029(14) 0.01238(14) 0.00788(13) -0.00397(10) 0.00083(10) -0.00168(11)
W7 0.00754(13) 0.01305(14) 0.01327(14) -0.00708(11) 0.00191(10) -0.00250(11)
W2 0.01087(14) 0.01133(13) 0.00815(13) -0.00403(10) -0.00063(10) -0.00179(11)
W9 0.00712(13) 0.01798(15) 0.01084(14) -0.00412(11) -0.00040(10) -0.00206(11)
W10 0.00735(14) 0.01422(14) 0.01682(15) -0.00341(12) 0.00287(11) 0.00079(11)
W3 0.01110(14) 0.01153(13) 0.01049(14) -0.00379(11) 0.00129(11) -0.00315(11)
W8 0.00653(13) 0.01470(14) 0.01004(13) -0.00460(11) 0.00159(10) -0.00249(11)
Gd 0.00756(16) 0.01174(16) 0.00977(16) -0.00465(13) 0.00085(12) -0.00196(13)
O32 0.011(3) 0.016(3) 0.010(3) -0.007(2) -0.001(2) 0.002(2)
Na10 0.0138(16) 0.0197(17) 0.0139(15) -0.0063(13) 0.0003(12) -0.0016(13)
Na7 0.0114(15) 0.0186(16) 0.0168(16) -0.0066(13) 0.0003(12) -0.0014(13)
Na4 0.0161(17) 0.0227(18) 0.0193(17) -0.0060(14) -0.0002(13) -0.0044(14)
O24 0.012(3) 0.011(2) 0.013(3) -0.004(2) -0.002(2) -0.003(2)
Na6 0.0168(16) 0.0170(16) 0.0157(16) -0.0041(13) -0.0021(13) -0.0024(13)
Na9 0.0173(17) 0.0195(17) 0.0160(16) -0.0033(13) 0.0016(13) -0.0063(14)
O12 0.008(2) 0.017(3) 0.010(2) -0.004(2) 0.001(2) -0.003(2)
O8 0.008(2) 0.013(3) 0.020(3) -0.008(2) 0.003(2) -0.001(2)
O10 0.015(3) 0.023(3) 0.007(2) 0.000(2) 0.000(2) -0.004(2)
O14 0.012(3) 0.013(3) 0.025(3) -0.011(2) 0.003(2) 0.001(2)
Na8 0.0129(15) 0.0178(16) 0.0136(15) -0.0049(13) -0.0002(12) -0.0023(13)
O26 0.016(3) 0.017(3) 0.007(2) -0.005(2) 0.001(2) -0.006(2)
O6 0.011(3) 0.017(3) 0.011(3) -0.006(2) 0.003(2) -0.002(2)
O17 0.009(3) 0.018(3) 0.018(3) -0.005(2) 0.002(2) -0.002(2)
O30 0.013(3) 0.013(3) 0.011(3) -0.005(2) -0.004(2) 0.000(2)
Na1 0.043(3) 0.020(3) 0.016(2) -0.006(2) -0.004(2) -0.011(2)
O28 0.016(3) 0.018(3) 0.009(2) -0.002(2) 0.003(2) -0.006(2)
O35 0.016(3) 0.014(3) 0.010(2) -0.008(2) -0.002(2) -0.001(2)
O33 0.013(3) 0.010(2) 0.009(2) -0.001(2) -0.004(2) 0.001(2)
O34 0.022(3) 0.010(3) 0.015(3) -0.006(2) -0.005(2) -0.001(2)
O16 0.013(3) 0.020(3) 0.016(3) -0.001(2) 0.000(2) -0.004(2)
O3 0.009(2) 0.018(3) 0.010(2) -0.006(2) -0.001(2) -0.002(2)
O15 0.011(3) 0.015(3) 0.016(3) 0.001(2) 0.004(2) 0.000(2)
O4 0.011(3) 0.018(3) 0.012(3) -0.007(2) 0.002(2) -0.004(2)
O25 0.012(3) 0.018(3) 0.014(3) -0.004(2) 0.004(2) -0.007(2)
O19 0.008(2) 0.012(3) 0.012(3) -0.004(2) 0.001(2) -0.002(2)
O7 0.016(3) 0.018(3) 0.023(3) -0.014(2) 0.001(2) -0.006(2)
O62 0.012(3) 0.017(3) 0.019(3) -0.008(2) 0.001(2) -0.002(2)
O31 0.007(2) 0.009(2) 0.010(2) -0.0041(19) 0.0005(19) 0.0017(19)
O22 0.009(2) 0.013(3) 0.014(3) -0.007(2) 0.000(2) -0.001(2)
O23 0.016(3) 0.019(3) 0.015(3) -0.007(2) -0.004(2) -0.004(2)
O60 0.013(3) 0.018(3) 0.013(3) -0.006(2) 0.003(2) -0.004(2)
O20 0.010(3) 0.019(3) 0.010(2) -0.008(2) 0.004(2) -0.004(2)
O36 0.015(3) 0.013(3) 0.014(3) -0.007(2) -0.002(2) -0.001(2)
O21 0.008(2) 0.017(3) 0.014(3) -0.008(2) 0.001(2) -0.002(2)
O27 0.013(3) 0.021(3) 0.011(3) -0.001(2) -0.003(2) 0.003(2)
O57 0.015(3) 0.021(3) 0.029(3) -0.011(3) 0.012(3) -0.004(2)
O2 0.005(2) 0.015(3) 0.011(2) -0.003(2) 0.0000(19) -0.002(2)
O79 0.012(3) 0.018(3) 0.013(3) -0.002(2) -0.001(2) -0.004(2)
O1 0.011(3) 0.018(3) 0.009(2) -0.006(2) -0.001(2) -0.005(2)
O5 0.015(3) 0.023(3) 0.015(3) 0.000(2) 0.000(2) -0.008(2)
O52 0.016(3) 0.018(3) 0.038(4) -0.006(3) 0.001(3) 0.000(3)
O11 0.014(3) 0.036(4) 0.015(3) -0.003(3) -0.005(2) -0.010(3)
O9 0.013(3) 0.018(3) 0.016(3) -0.003(2) 0.003(2) -0.001(2)
O38 0.035(4) 0.018(3) 0.022(3) -0.004(3) -0.001(3) -0.001(3)
O77 0.014(3) 0.025(3) 0.012(3) -0.004(2) 0.004(2) 0.003(2)
O72 0.012(3) 0.022(3) 0.022(3) -0.009(3) 0.001(2) -0.005(2)
O81 0.034(4) 0.032(4) 0.025(4) -0.007(3) 0.010(3) 0.001(3)
O58 0.013(3) 0.021(3) 0.017(3) -0.007(2) 0.001(2) -0.004(2)
O42 0.040(4) 0.027(4) 0.023(3) -0.009(3) 0.002(3) -0.021(3)
O63 0.018(3) 0.018(3) 0.017(3) -0.006(2) 0.000(2) -0.005(2)
O74 0.011(3) 0.016(3) 0.016(3) -0.006(2) 0.000(2) 0.000(2)
O75 0.015(3) 0.024(3) 0.025(3) -0.009(3) -0.001(2) 0.000(3)
O48 0.016(3) 0.038(4) 0.037(4) -0.022(3) -0.007(3) 0.004(3)
O80 0.095(7) 0.017(3) 0.035(4) 0.007(3) -0.045(5) -0.022(4)
O49 0.019(3) 0.032(4) 0.037(4) -0.008(3) -0.002(3) 0.000(3)
O78 0.020(3) 0.019(3) 0.015(3) -0.006(2) 0.005(2) 0.000(2)
O51 0.019(3) 0.022(3) 0.034(4) -0.003(3) 0.005(3) -0.006(3)
O73 0.015(3) 0.021(3) 0.013(3) -0.006(2) 0.000(2) -0.004(2)
O64 0.017(3) 0.058(5) 0.019(3) 0.002(3) 0.005(3) -0.012(3)
O29 0.019(3) 0.018(3) 0.013(3) -0.004(2) 0.003(2) -0.006(2)
O76 0.019(3) 0.024(3) 0.016(3) -0.005(2) -0.001(2) -0.004(3)
O47 0.018(3) 0.046(5) 0.044(5) 0.001(4) -0.002(3) -0.015(3)
O54 0.026(4) 0.047(5) 0.018(3) -0.006(3) 0.001(3) 0.012(3)
O37 0.035(4) 0.027(4) 0.063(6) 0.003(4) -0.004(4) -0.011(3)
O59 0.014(4) 0.026(4) 0.019(4) -0.002(3) -0.002(3) -0.004(3)
O13 0.007(2) 0.010(2) 0.019(3) -0.001(2) 0.000(2) 0.000(2)
Na3B 0.007(3) 0.019(3) 0.013(3) -0.006(3) -0.005(2) -0.004(2)
Na2 0.020(4) 0.023(4) 0.018(3) -0.008(3) -0.001(3) -0.004(3)
Na5 0.033(5) 0.018(4) 0.033(4) 0.001(3) 0.011(4) 0.002(3)
O44 0.079(7) 0.034(5) 0.065(6) -0.022(5) -0.032(6) -0.010(5)
O65 0.040(7) 0.050(8) 0.043(7) -0.003(6) 0.008(6) 0.019(6)
O53 0.044(10) 0.046(10) 0.028(8) 0.004(7) -0.018(7) -0.020(8)
Na11 0.035(5) 0.053(6) 0.036(5) -0.018(4) 0.006(4) -0.016(4)
O40 0.013(6) 0.060(11) 0.025(7) 0.010(7) -0.001(5) -0.015(7)
Na3A 0.054(8) 0.037(6) 0.101(11) -0.010(7) 0.037(8) -0.004(5)
O46 0.030(8) 0.031(8) 0.023(7) -0.010(6) 0.009(6) -0.007(6)
O67 0.026(7) 0.065(11) 0.028(7) -0.035(8) 0.019(6) -0.029(7)
O68 0.037(12) 0.017(9) 0.017(9) 0.002(8) -0.006(8) 0.010(9)
O39 0.020(7) 0.046(10) 0.038(9) -0.002(7) -0.004(6) -0.004(7)
O43 0.029(8) 0.035(9) 0.043(9) -0.018(7) -0.013(7) 0.006(7)
O50 0.014(6) 0.023(6) 0.008(5) -0.007(4) 0.004(4) -0.009(5)
O69 0.047(10) 0.032(9) 0.045(10) -0.013(7) -0.021(8) 0.020(8)
O55 0.013(6) 0.042(8) 0.008(5) -0.008(5) 0.001(4) -0.008(6)
O41 0.026(8) 0.045(10) 0.054(11) 0.007(9) -0.009(8) -0.004(7)
O61 0.004(9) 0.019(11) 0.009(10) 0.006(8) -0.003(8) 0.002(8)
O45 0.041(11) 0.074(15) 0.081(16) -0.048(13) -0.014(11) 0.000(10)

loop_
_atom_type_symbol
_atom_type_description
_atom_type_scat_dispersion_real
_atom_type_scat_dispersion_imag
_atom_type_scat_source
Gd Gd -0.1653 3.9035 'International Tables Vol C Tables 4.2.6.8 and 6.1.1.4'
Na Na 0.0362 0.0249 'International Tables Vol C Tables 4.2.6.8 and 6.1.1.4'
O O 0.0106 0.0060 'International Tables Vol C Tables 4.2.6.8 and 6.1.1.4'
W W -0.8490 6.8722 'International Tables Vol C Tables 4.2.6.8 and 6.1.1.4'

loop_
_geom_angle_atom_site_label_1
_geom_angle_atom_site_label_2
_geom_angle_atom_site_label_3
_geom_angle
_geom_angle_site_symmetry_1
_geom_angle_site_symmetry_3
_geom_angle_publ_flag
O32 W1 O31 74.2(2) . . ?
O46b NA3Bb Na4 104.5(4) . . ?
O24 W1 O32 84.2(2) . . ?
O24 W1 O26 154.5(2) . . ?
O24 W1 O31 77.8(2) . . ?
O26 W1 O32 84.0(2) . . ?
O26 W1 O31 77.2(2) . . ?
O25 W1 O32 98.5(3) . . ?
O25 W1 O24 101.4(3) . . ?
O25 W1 O26 102.7(3) . . ?
O25 W1 O19 103.2(3) . . ?
O43b NA3Bb Na4 138.2(5) . . ?
O71Aa NA3Aa O42 114.1(7) 1_465 . ?
O45a NA3Aa O42 148.8(7) . . ?
O39a NA3Aa O42 75.6(5) . . ?
O45a NA3Aa O48 119.8(7) . . ?
O25 W1 O31 172.7(2) . . ?
O19 W1 O32 158.3(2) . . ?
O19 W1 O24 92.2(2) . . ?
O19 W1 O26 90.5(2) . . ?
O19 W1 O31 84.0(2) . . ?
O32 W5 O31 76.7(2) . . ?
O39a NA3Aa O48 146.6(7) . . ?
O46b NA3Bb O47 90.5(5) . . ?
O43b NA3Bb O47 173.4(5) . . ?
O39a NA3Aa Na2 47.9(4) . . ?
O43b NA3Bb Na2 67.0(4) . . ?
O71Aa NA3Aa Na2 127.6(7) 1_465 . ?
O45a NA3Aa Na2 100.9(7) . . ?
O46b NA3Bb Na2 107.1(4) . . ?
O39a NA3Aa O44 83.0(6) . . ?
O35 W5 O32 86.3(2) . . ?
O35 W5 O33 154.5(2) . . ?
O35 W5 O34 87.6(2) . . ?
O35 W5 O31 77.4(2) . . ?
O33 W5 O32 86.5(2) . . ?
O33 W5 O31 77.2(2) . . ?
O34 W5 O32 154.6(2) . . ?
O34 W5 O33 88.4(2) . . ?
O34 W5 O31 78.0(2) . . ?
O36 W5 O32 104.4(3) . . ?
O36 W5 O35 103.2(3) . . ?
O36 W5 O33 102.3(2) . . ?
O36 W5 O34 101.0(3) . . ?
O36 W5 O31 178.8(3) . . ?
O8 W6 O15 84.0(2) . . ?
O45a NA3Aa O44 78.0(6) . . ?
O45a NA3Aa Na11 37.9(5) . 1_465 ?
O43b NA3Bb Na11 41.3(4) . 1_465 ?
O46b NA3Bb Na11 41.8(4) . 1_465 ?
NA3Bb O46b Na11 96.6(6) . 1_465 ?
NA3Aa O39a Na11 61.6(6) . 1_465 ?
O39a NA3Aa Na11 63.2(6) . 1_465 ?
O46b NA3Bb O43 82.9(5) . . ?
O39a NA3Aa O71A 81.8(8) . 1_465 ?
O45a NA3Aa O71A 88.5(8) . 1_465 ?
O39a NA3Aa O45 87.4(8) . . ?
O66a Na10 Na10 106.2(6) . 2_666 ?
O65b Na10 Na10 94.2(4) . 2_666 ?
O61a Na10 Na10 162.6(5) . 2_666 ?
O59b Na10 Na10 146.4(3) . 2_666 ?
O59b Na10 Na6 44.0(2) . . ?
O65b Na10 Na6 123.7(3) . . ?
O61a Na10 Na6 42.3(5) . . ?
O66a Na10 Na6 125.2(6) . . ?
O59b Na10 O63 170.6(3) . 2_666 ?
O66a Na10 O63 102.6(6) . 2_666 ?
O65b Na10 O63 104.4(4) . 2_666 ?
O65b Na10 O59 82.2(4) . . ?
O66a Na10 O61 89.0(7) . . ?
O50a Na4 O52 84.7(4) . . ?
O50a Na4 O49 80.4(4) . . ?
O50a Na4 O51 96.9(3) . . ?
O8 W6 O13 77.9(2) . . ?
O10 W6 O8 154.1(2) . . ?
O10 W6 O15 83.8(3) . . ?
O10 W6 O13 76.9(2) . . ?
O15 W6 O13 74.6(2) . . ?
O2 W6 O8 92.0(2) . . ?
O2 W6 O10 91.0(3) . . ?
O2 W6 O15 158.4(2) . . ?
O2 W6 O13 83.9(2) . . ?
O9 W6 O8 101.9(3) . . ?
O9 W6 O10 102.3(3) . . ?
O9 W6 O15 97.8(3) . . ?
O9 W6 O2 103.8(3) . . ?
O9 W6 O13 172.3(2) . . ?
O50a Na4 O47 91.1(4) . . ?
O53b Na4 Na3B 141.8(4) . . ?
O53b Na4 Na5 18.3(4) . . ?
NA3Bb Na4 Na5 148.2(2) . . ?
O26 W4 O28 154.2(2) . . ?
O26 W4 O33 83.0(2) . . ?
O50a Na4 Na5 40.1(3) . . ?
O59b Na6 Na10 42.8(2) . . ?
O61a Na6 Na10 46.9(5) . . ?
O59b Na6 Na7 82.0(2) . . ?
O26 W4 O31 77.7(2) . . ?
O28 W4 O33 83.6(2) . . ?
O28 W4 O31 77.4(2) . . ?
O33 W4 O31 73.7(2) . . ?
O20 W4 O26 93.5(3) . . ?
O20 W4 O28 91.6(3) . . ?
O20 W4 O33 159.9(2) . . ?
O20 W4 O31 86.2(2) . . ?
O27 W4 O26 100.9(3) . . ?
O27 W4 O28 102.4(3) . . ?
O27 W4 O33 96.0(2) . . ?
O27 W4 O31 169.7(2) . . ?
O27 W4 O20 104.1(3) . . ?
O61a Na6 Na7 101.7(5) . . ?
O61a Na6 O62 85.0(5) . . ?
O61a Na6 O57 169.3(5) . . ?
O61a Na6 O38 96.9(6) . . ?
NA3Bb O42 Na2 82.8(3) . . ?
NA3Bb O48 Na4 100.5(3) . . ?
NA3Aa Na2 W2 130.6(4) . 2_676 ?
NA3Bb Na2 W2 114.1(2) . 2_676 ?
O39a Na2 W2 164.8(5) . 2_676 ?
O68b Na2 W2 143.9(5) 2_666 2_676 ?
O39a Na2 O30 158.8(5) . 2_676 ?
O68b Na2 Na1 83.9(5) 2_666 . ?
NA3Aa Na2 Na1 167.1(4) . . ?
O39a Na2 Na1 119.0(5) . . ?
O8 W7 O14 83.8(2) . . ?
O8 W7 O13 77.0(2) . . ?
O14 W7 O13 74.4(2) . . ?
O6 W7 O8 153.9(2) . . ?
O6 W7 O14 84.0(2) . . ?
O6 W7 O13 77.5(2) . . ?
O7 W7 O8 101.7(3) . . ?
O7 W7 O14 99.2(3) . . ?
O7 W7 O6 103.0(3) . . ?
O7 W7 O1 103.4(3) . . ?
O7 W7 O13 173.5(2) . . ?
O1 W7 O8 89.9(2) . . ?
O1 W7 O14 157.4(2) . . ?
O1 W7 O6 92.6(2) . . ?
O1 W7 O13 83.0(2) . . ?
O24 W2 O35 83.2(2) . . ?
O24 W2 O31 77.1(2) . . ?
O24 W2 Na2 160.7(2) . 2_676 ?
O30 W2 O24 154.0(2) . . ?
O30 W2 O35 84.0(2) . . ?
O30 W2 O31 77.7(2) . . ?
O30 W2 Na2 45.2(2) . 2_676 ?
O35 W2 O31 73.8(2) . . ?
O35 W2 Na2 107.6(2) . 2_676 ?
O31 W2 Na2 120.83(18) . 2_676 ?
O22 W2 O24 90.7(2) . . ?
O22 W2 O30 92.9(2) . . ?
O22 W2 O35 158.3(2) . . ?
O22 W2 O31 84.6(2) . . ?
O22 W2 Na2 84.5(2) . 2_676 ?
O23 W2 O24 101.6(3) . . ?
O23 W2 O30 102.3(3) . . ?
O23 W2 O35 96.8(3) . . ?
O23 W2 O31 170.5(2) . . ?
O23 W2 O22 104.9(3) . . ?
O23 W2 Na2 62.0(2) . 2_676 ?
O12 W9 O16 83.4(2) . . ?
O12 W9 O13 76.9(2) . . ?
O10 W9 O12 153.5(2) . . ?
O10 W9 O16 84.0(2) . . ?
O10 W9 O13 77.3(2) . . ?
O16 W9 O13 74.4(2) . . ?
O3 W9 O12 91.2(2) . . ?
O3 W9 O10 92.4(3) . . ?
O3 W9 O16 159.1(2) . . ?
O3 W9 O13 84.7(2) . . ?
O11 W9 O12 100.7(3) . . ?
O11 W9 O10 103.9(3) . . ?
O11 W9 O16 97.0(3) . . ?
O11 W9 O3 103.8(3) . . ?
O11 W9 O13 171.2(3) . . ?
O14 W10 O17 87.6(3) . . ?
O14 W10 O16 155.5(3) . . ?
O14 W10 O15 87.1(3) . . ?
NA3Bb Na2 Na1 171.2(3) . . ?
O39a Na2 O42 80.5(5) . . ?
O68b Na2 Na3B 97.7(5) 2_666 . ?
O39a Na2 O40 78.5(6) . . ?
O39a Na2 Na3A 48.3(5) . . ?
O56b Na5 Na4 85.2(5) . . ?
O53b Na5 Na4 42.3(8) . . ?
O55a Na5 Na4 90.0(4) . . ?
O50a Na5 Na4 41.6(3) . . ?
O55a Na5 O52 80.6(4) . . ?
O56b Na5 O52 91.4(6) . . ?
O50a Na5 O52 81.9(4) . . ?
O53b Na5 O52 76.7(8) . . ?
O53b Na5 O49 95.6(8) . 2_577 ?
O56b Na5 O49 87.3(6) . 2_577 ?
O50a Na5 O49 89.8(4) . 2_577 ?
O53b Na5 O54 145.5(9) . . ?
O53b Na5 O56 112.7(10) . . ?
O50a Na5 O55 117.3(6) . . ?
NA3Bb O44 Na2 91.7(4) . . ?
O43b Na11 O65 148.8(7) 1_645 . ?
O68b Na11 O65 96.2(6) . . ?
O67b Na11 O65 67.1(6) . . ?
O46b Na11 O65 83.0(6) 1_645 . ?
O45a Na11 Na3A 69.0(10) 1_645 1_645 ?
O69a Na11 Na3A 121.6(7) . 1_645 ?
O66a Na11 Na3A 132.9(7) . 1_645 ?
O71Aa Na11 Na3A 61.5(6) . 1_645 ?
O43b Na11 O46 85.6(6) 1_645 1_645 ?
O43b Na11 O67 89.9(7) 1_645 . ?
O46b Na11 O67 109.8(6) 1_645 . ?
O67b Na11 O68 49.8(6) . . ?
O46b Na11 O68 156.5(7) 1_645 . ?
O43b Na11 O68 83.1(6) 1_645 . ?
NA3Aa Na11 O39 55.2(5) 1_645 1_645 ?
O66a Na11 O39 161.8(8) . 1_645 ?
O45a Na11 O39 103.2(9) 1_645 1_645 ?
O69a Na11 O39 67.7(6) . 1_645 ?
O71Aa Na11 O39 79.6(7) . 1_645 ?
O45a Na11 O69 141.5(12) 1_645 . ?
O69a Na11 O66 105.2(8) . . ?
O45a Na11 O66 71.4(10) 1_645 . ?
O66a Na11 O71A 118.5(9) . . ?
O69a Na11 O71A 99.4(8) . . ?
O45a Na11 O71A 116.2(12) 1_645 . ?
O69a Na11 O70 50.8(8) . . ?
O45a Na11 O70 90.7(11) 1_645 . ?
Na10 O59b Na6 93.2(3) . . ?
Na10 O66a Na11 163.2(12) . . ?
Na10 O65b Na11 149.0(7) . . ?
Na4 NA3Bb Na11 134.7(3) . 1_465 ?
Na6 O61a Na10 90.8(7) . . ?
O14 W10 O13 78.0(2) . . ?
O17 W10 O16 87.6(3) . . ?
O17 W10 O15 154.9(2) . . ?
O17 W10 O13 77.5(2) . . ?
O16 W10 O15 87.1(3) . . ?
O16 W10 O13 77.5(2) . . ?
O15 W10 O13 77.4(2) . . ?
O18 W10 O14 102.3(3) . . ?
O18 W10 O17 102.9(3) . . ?
O18 W10 O16 102.2(3) . . ?
O18 W10 O15 102.3(3) . . ?
O18 W10 O13 179.6(3) . . ?
O30 W3 O34 82.6(2) . . ?
O30 W3 O31 77.1(2) . . ?
O28 W3 O30 153.6(2) . . ?
O28 W3 O34 84.2(2) . . ?
O28 W3 O31 77.4(2) . . ?
O34 W3 O31 74.2(2) . . ?
O21 W3 O30 91.6(2) . . ?
O21 W3 O28 92.4(3) . . ?
O21 W3 O34 158.6(2) . . ?
O21 W3 O31 84.5(2) . . ?
O29 W3 O30 102.0(3) . . ?
O29 W3 O28 102.3(3) . . ?
O29 W3 O34 97.4(3) . . ?
O29 W3 O31 171.6(2) . . ?
O29 W3 O21 103.9(3) . . ?
O12 W8 O6 153.1(2) . . ?
O12 W8 O17 84.0(2) . . ?
O12 W8 O13 76.5(2) . . ?
O6 W8 O17 82.6(2) . . ?
O6 W8 O13 77.4(2) . . ?
O17 W8 O13 74.2(2) . . ?
O4 W8 O12 92.1(2) . . ?
O4 W8 O6 92.0(2) . . ?
O4 W8 O17 158.7(2) . . ?
O4 W8 O13 84.5(2) . . ?
O5 W8 O12 101.8(3) . . ?
O5 W8 O6 102.9(3) . . ?
O5 W8 O17 97.0(3) . . ?
O5 W8 O4 104.3(3) . . ?
O5 W8 O13 171.1(3) . . ?
O3 Gd O4 74.32(19) . . ?
O3 Gd O19 137.51(19) . . ?
O3 Gd O22 74.67(18) . . ?
O3 Gd O20 146.53(19) . . ?
O4 Gd O22 139.71(18) . . ?
O19 Gd O4 145.41(18) . . ?
O19 Gd O22 73.39(18) . . ?
O19 Gd O20 74.38(18) . . ?
O20 Gd O4 78.93(19) . . ?
O20 Gd O22 116.86(19) . . ?
O21 Gd O3 80.15(19) . . ?
O21 Gd O4 76.23(19) . . ?
O21 Gd O19 116.05(19) . . ?
O21 Gd O22 73.66(19) . . ?
O21 Gd O20 74.19(19) . . ?
O2 Gd O3 74.08(19) . . ?
O2 Gd O4 116.98(19) . . ?
O2 Gd O19 72.33(18) . . ?
O2 Gd O22 77.71(19) . . ?
O2 Gd O20 137.37(18) . . ?
O2 Gd O21 145.55(19) . . ?
O2 Gd O1 73.88(19) . . ?
O1 Gd O3 116.73(19) . . ?
O1 Gd O4 74.09(19) . . ?
O1 Gd O19 77.50(19) . . ?
O1 Gd O22 144.19(19) . . ?
O1 Gd O20 73.54(19) . . ?
O1 Gd O21 139.48(19) . . ?
W5 O32 W1 115.9(3) . . ?
Na10 Na10 Na6 120.32(15) 2_666 . ?
O60 Na10 Na10 87.44(19) . 2_666 ?
O60 Na10 Na6 41.72(16) . . ?
O60 Na10 O63 89.6(2) . 2_666 ?
O60 Na10 O64 98.2(3) . . ?
O60 Na10 O59 85.6(3) . . ?
O60 Na10 O65 160.4(4) . . ?
O60 Na10 O66 166.0(6) . . ?
O60 Na10 O61 77.1(5) . . ?
O63 Na10 Na10 41.12(16) 2_666 2_666 ?
O63 Na10 Na10 43.67(17) . 2_666 ?
O63 Na10 Na6 131.1(2) 2_666 . ?
O63 Na10 Na6 94.22(19) . . ?
O63 Na10 O60 86.5(2) . . ?
O63 Na10 O63 84.8(2) . 2_666 ?
O63 Na10 O64 167.8(3) . . ?
O63 Na10 O59 103.0(3) . . ?
O63 Na10 O65 81.3(4) . . ?
O63 Na10 O66 101.0(6) . . ?
O63 Na10 O61 144.6(5) 2_666 . ?
O63 Na10 O61 126.1(5) . . ?
O64 Na10 Na10 125.0(2) . 2_666 ?
O64 Na10 Na6 96.8(2) . . ?
O64 Na10 O63 84.0(2) . 2_666 ?
O64 Na10 O59 88.6(3) . . ?
O64 Na10 O65 96.9(4) . . ?
O64 Na10 O66 76.8(6) . . ?
O64 Na10 O61 66.0(5) . . ?
Na8 Na7 Na6 124.86(13) . . ?
O62 Na7 Na6 41.87(16) . . ?
O62 Na7 Na8 99.71(18) . . ?
O62 Na7 O58 83.3(2) . . ?
O62 Na7 O75 110.7(2) . . ?
O72 Na7 Na6 98.69(19) . . ?
O72 Na7 Na8 121.0(2) . . ?
O72 Na7 O62 87.2(2) . . ?
O72 Na7 O58 99.4(2) . . ?
O72 Na7 O74 165.6(3) . . ?
O72 Na7 O75 78.6(2) . . ?
O72 Na7 O73 90.2(2) . . ?
O58 Na7 Na6 41.76(16) . . ?
O58 Na7 Na8 139.52(19) . . ?
O58 Na7 O75 165.6(3) . . ?
O74 Na7 Na6 89.14(18) . . ?
O74 Na7 Na8 45.46(16) . . ?
O74 Na7 O62 90.8(2) . . ?
O74 Na7 O58 94.4(2) . . ?
O74 Na7 O75 88.9(2) . . ?
O75 Na7 Na6 152.5(2) . . ?
O75 Na7 Na8 43.97(17) . . ?
O73 Na7 Na6 119.57(19) . . ?
O73 Na7 Na8 98.46(18) . . ?
O73 Na7 O62 160.2(3) . . ?
O73 Na7 O58 77.8(2) . . ?
O73 Na7 O74 96.4(2) . . ?
O73 Na7 O75 87.9(2) . . ?
O52 Na4 O49 162.3(3) . . ?
O52 Na4 Na3B 107.5(2) . . ?
O52 Na4 Na5 48.3(2) . . ?
O52 Na4 O53 61.5(4) . . ?
O48 Na4 O52 99.0(3) . . ?
O48 Na4 O49 96.6(3) . . ?
O48 Na4 O51 88.2(3) . . ?
O48 Na4 O47 84.8(3) . . ?
O48 Na4 Na3B 38.6(2) . . ?
O48 Na4 Na5 144.9(3) . . ?
O48 Na4 O53 160.5(4) . . ?
O48 Na4 O50 174.3(4) . . ?
O49 Na4 Na3B 89.9(2) . . ?
O49 Na4 Na5 114.4(3) . . ?
O49 Na4 O53 102.9(4) . . ?
O51 Na4 O52 76.7(3) . . ?
O51 Na4 O49 95.5(3) . . ?
O51 Na4 Na3B 126.8(2) . . ?
O51 Na4 Na5 73.4(2) . . ?
O51 Na4 O53 88.1(4) . . ?
O47 Na4 O52 87.4(3) . . ?
O47 Na4 O49 102.3(3) . . ?
O47 Na4 O51 161.5(3) . . ?
O47 Na4 Na3B 49.2(2) . . ?
O47 Na4 Na5 103.2(3) . . ?
O47 Na4 O53 92.7(4) . . ?
W1 O24 W2 114.4(3) . . ?
Na10 Na6 Na7 114.15(12) . . ?
O62 Na6 Na10 125.39(19) . . ?
O62 Na6 Na7 42.35(16) . . ?
O62 Na6 O57 104.4(3) . . ?
O62 Na6 O38 100.1(3) . . ?
O62 Na6 O59 82.6(3) . . ?
O60 Na6 Na10 41.00(16) . . ?
O60 Na6 Na7 139.8(2) . . ?
O60 Na6 O62 165.4(3) . . ?
O60 Na6 O57 90.1(2) . . ?
O60 Na6 O38 83.4(2) . . ?
O60 Na6 O59 83.7(3) . . ?
O60 Na6 O61 80.5(5) . . ?
O57 Na6 Na10 126.6(2) . . ?
O57 Na6 Na7 88.7(2) . . ?
O57 Na6 O38 76.8(2) . . ?
O57 Na6 O59 157.1(3) . . ?
O38 Na6 Na10 108.6(2) . . ?
O38 Na6 Na7 134.9(2) . . ?
O38 Na6 O59 124.0(3) . . ?
O58 Na6 Na10 84.94(18) . . ?
O58 Na6 Na7 44.48(16) . . ?
O58 Na6 O62 86.4(2) . . ?
O58 Na6 O60 95.9(2) . . ?
O58 Na6 O57 79.7(2) . . ?
O58 Na6 O38 156.5(3) . . ?
O58 Na6 O59 79.0(3) . . ?
O58 Na6 O61 106.2(6) . . ?
O79 Na9 Na8 48.40(16) . . ?
O79 Na9 O78 72.9(2) . . ?
O77 Na9 Na8 48.85(18) . . ?
O77 Na9 O79 91.0(2) . . ?
O77 Na9 O81 87.6(3) . . ?
O77 Na9 O80 173.6(3) . . ?
O77 Na9 O78 73.9(2) . . ?
O77 Na9 O51 97.6(3) . 1_655 ?
O81 Na9 Na8 116.0(2) . . ?
O81 Na9 O79 102.2(3) . . ?
O81 Na9 O78 160.5(3) . . ?
O81 Na9 O51 108.7(3) . 1_655 ?
O80 Na9 Na8 125.5(3) . . ?
O80 Na9 O79 82.5(3) . . ?
O80 Na9 O81 93.3(3) . . ?
O80 Na9 O78 104.5(3) . . ?
O80 Na9 O51 88.1(3) . 1_655 ?
O78 Na9 Na8 46.54(17) . . ?
O51 Na9 Na8 119.7(2) 1_655 . ?
O51 Na9 O79 148.1(3) 1_655 . ?
O51 Na9 O78 80.2(2) 1_655 . ?
W8 O12 W9 115.4(3) . . ?
W6 O8 W7 114.8(3) . . ?
W9 O10 W6 115.0(3) . . ?
W10 O14 W7 115.8(3) . . ?
Na9 Na8 Na7 125.94(13) . . ?
O79 Na8 Na7 143.5(2) . . ?
O79 Na8 Na9 49.61(16) . . ?
O79 Na8 O77 90.8(2) . . ?
O79 Na8 O74 171.4(3) . . ?
O77 Na8 Na7 79.10(18) . . ?
O77 Na8 Na9 47.43(17) . . ?
O77 Na8 O74 92.1(2) . . ?
O74 Na8 Na7 45.08(16) . . ?
O74 Na8 Na9 129.0(2) . . ?
O75 Na8 Na7 47.78(18) . . ?
O75 Na8 Na9 106.4(2) . . ?
O75 Na8 O79 96.2(2) . . ?
O75 Na8 O77 80.6(2) . . ?
O75 Na8 O74 92.3(2) . . ?
O78 Na8 Na7 132.4(2) . . ?
O78 Na8 Na9 51.46(18) . . ?
O78 Na8 O79 77.0(2) . . ?
O78 Na8 O77 76.3(2) . . ?
O78 Na8 O74 95.9(2) . . ?
O78 Na8 O75 155.7(3) . . ?
O76 Na8 Na7 101.8(2) . . ?
O76 Na8 Na9 131.8(2) . . ?
O76 Na8 O79 89.0(2) . . ?
O76 Na8 O77 178.7(3) . . ?
O76 Na8 O74 87.8(2) . . ?
O76 Na8 O75 100.8(3) . . ?
O76 Na8 O78 102.4(3) . . ?
W4 O26 W1 113.9(3) . . ?
W7 O6 W8 114.9(3) . . ?
W10 O17 W8 115.6(3) . . ?
W2 O30 W3 114.9(3) . . ?
W2 O30 Na2 103.4(3) . 2_676 ?
W3 O30 Na2 134.4(3) . 2_676 ?
O23 Na1 O23 180.0 . 2_676 ?
O23 Na1 Na2 54.35(18) 2_676 . ?
O23 Na1 Na2 125.65(18) 2_676 2_676 ?
O23 Na1 Na2 54.35(18) . 2_676 ?
O23 Na1 Na2 125.65(18) . . ?
O38 Na1 O23 82.8(2) . . ?
O38 Na1 O23 97.2(2) . 2_676 ?
O38 Na1 O23 82.8(2) 2_676 2_676 ?
O38 Na1 O23 97.2(2) 2_676 . ?
O38 Na1 O38 180.0 . 2_676 ?
O38 Na1 Na2 75.6(2) 2_676 . ?
O38 Na1 Na2 75.6(2) . 2_676 ?
O38 Na1 Na2 104.4(2) . . ?
O38 Na1 Na2 104.4(2) 2_676 2_676 ?
O37 Na1 O23 95.7(3) . . ?
O37 Na1 O23 84.3(3) . 2_676 ?
O37 Na1 O23 84.3(3) 2_676 . ?
O37 Na1 O23 95.7(3) 2_676 2_676 ?
O37 Na1 O38 86.3(3) . . ?
O37 Na1 O38 86.3(3) 2_676 2_676 ?
O37 Na1 O38 93.7(3) 2_676 . ?
O37 Na1 O38 93.7(3) . 2_676 ?
O37 Na1 O37 180.0 . 2_676 ?
O37 Na1 Na2 33.8(2) 2_676 2_676 ?
O37 Na1 Na2 33.8(2) . . ?
O37 Na1 Na2 146.2(2) 2_676 . ?
O37 Na1 Na2 146.2(2) . 2_676 ?
Na2 Na1 Na2 180.0 2_676 . ?
W3 O28 W4 114.5(3) . . ?
W5 O35 W2 116.2(3) . . ?
W5 O33 W4 115.3(3) . . ?
W5 O34 W3 115.1(3) . . ?
W10 O16 W9 114.5(3) . . ?
W9 O3 Gd 129.4(3) . . ?
W10 O15 W6 115.0(3) . . ?
W8 O4 Gd 129.6(3) . . ?
W1 O19 Gd 131.0(3) . . ?
Na6 O62 Na7 95.8(2) . . ?
W1 O31 W2 89.93(19) . . ?
W1 O31 W3 174.0(3) . . ?
W5 O31 W1 93.25(19) . . ?
W5 O31 W4 93.72(19) . . ?
W5 O31 W2 92.69(19) . . ?
W5 O31 W3 92.72(19) . . ?
W4 O31 W1 90.30(19) . . ?
W4 O31 W2 173.6(3) . . ?
W4 O31 W3 89.74(19) . . ?
W2 O31 W3 89.36(18) . . ?
W2 O22 Gd 130.1(3) . . ?
W2 O23 Na1 132.9(3) . . ?
Na10 O60 Na6 97.3(2) . . ?
W4 O20 Gd 128.6(3) . . ?
W3 O21 Gd 130.4(3) . . ?
W6 O2 Gd 130.8(3) . . ?
Na8 O79 Na9 82.0(2) . . ?
W7 O1 Gd 131.5(3) . . ?
Na4 O52 Na5 87.8(3) . . ?
Na1 O38 Na6 130.0(3) . . ?
Na9 O77 Na8 83.7(2) . . ?
Na6 O58 Na7 93.8(2) . . ?
Na2 O42 Na3A 76.6(4) . . ?
Na10 O63 Na10 95.2(2) . 2_666 ?
Na7 O74 Na8 89.5(2) . . ?
Na8 O75 Na7 88.2(2) . . ?
Na4 O48 Na3A 124.0(5) . . ?
Na4 O49 Na5 118.2(4) . 2_577 ?
Na8 O78 Na9 82.0(2) . . ?
Na4 O51 Na9 125.8(3) . 1_455 ?
Na4 O47 Na3B 88.1(3) . . ?
Na2 O37 Na1 111.5(4) . . ?
W6 O13 W7 89.71(19) . . ?
W6 O13 W8 174.2(3) . . ?
W9 O13 W6 90.0(2) . . ?
W9 O13 W7 174.7(3) . . ?
W9 O13 W8 90.43(19) . . ?
W10 O13 W6 93.0(2) . . ?
W10 O13 W7 91.8(2) . . ?
W10 O13 W9 93.5(2) . . ?
W10 O13 W8 92.7(2) . . ?
W8 O13 W7 89.3(2) . . ?
W2 Na2 Na1 62.14(12) 2_676 . ?
O30 Na2 W2 31.45(15) 2_676 2_676 ?
O30 Na2 Na1 79.8(2) 2_676 . ?
O30 Na2 Na3B 93.3(3) 2_676 . ?
O30 Na2 Na3A 112.2(4) 2_676 . ?
O30 Na2 O68 136.7(5) 2_676 2_666 ?
O42 NA3Bb Na4 102.5(3) . . ?
O42 NA3Bb O47 113.0(3) . . ?
O42 NA3Bb Na2 50.6(3) . . ?
O42 NA3Aa Na2 48.5(3) . . ?
O42 NA3Bb Na11 112.7(3) . 1_465 ?
O42 NA3Bb O46 152.6(5) . . ?
O42 NA3Bb O43 73.7(4) . . ?
O42 Na2 W2 111.6(3) . 2_676 ?
O42 Na2 O30 80.2(3) . 2_676 ?
O42 Na2 Na1 126.0(3) . . ?
O42 Na2 Na3B 46.6(3) . . ?
O42 Na2 O40 155.8(5) . . ?
O42 Na2 Na3A 55.0(3) . . ?
O42 Na2 O68 77.7(5) . 2_666 ?
O37 Na2 W2 84.5(3) . 2_676 ?
O37 Na2 O30 85.7(4) . 2_676 ?
O37 Na2 Na1 34.8(2) . . ?
O37 Na2 O42 94.2(4) . . ?
O37 Na2 Na3B 140.0(4) . . ?
O37 Na2 O40 102.5(5) . . ?
O37 Na2 Na3A 137.9(4) . . ?
O37 Na2 O68 59.7(5) . 2_666 ?
O37 Na2 O39 104.4(6) . . ?
O48 NA3Bb Na4 40.9(2) . . ?
O48 NA3Aa O42 86.5(5) . . ?
O48 NA3Bb O42 103.7(4) . . ?
O48 NA3Bb O47 80.8(3) . . ?
O48 NA3Bb Na2 152.4(4) . . ?
O48 NA3Aa Na2 132.4(6) . . ?
O48 NA3Aa O44 119.3(8) . . ?
O48 NA3Bb Na11 101.4(3) . 1_465 ?
O48 NA3Aa Na11 126.3(6) . 1_465 ?
O48 NA3Bb O46 93.4(5) . . ?
O44 Na2 W2 81.5(3) . 2_676 ?
O44 Na2 O30 78.8(3) . 2_676 ?
O44 Na2 Na1 138.3(4) . . ?
O44 Na2 O42 84.7(4) . . ?
O48 NA3Bb O43 98.4(5) . . ?
O48 NA3Aa O71A 80.0(6) . 1_465 ?
O47 NA3Bb Na4 42.7(2) . . ?
O47 NA3Bb Na2 116.3(3) . . ?
O47 NA3Bb Na11 132.2(3) . 1_465 ?
Na2 NA3Bb Na4 142.0(3) . . ?
Na2 O39a Na11 126.6(8) . 1_465 ?
Na2 NA3Bb Na11 83.3(3) . 1_465 ?
Na2 O39a Na3A 83.8(7) . . ?
Na5 O50a Na4 98.3(5) . . ?
Na5 O53b Na4 119.4(10) . . ?
O44 NA3Bb Na4 124.2(3) . . ?
O44 NA3Bb O42 88.9(4) . . ?
O44 NA3Aa O42 74.1(5) . . ?
O44 NA3Bb O48 161.9(5) . . ?
O44 NA3Bb O47 82.3(4) . . ?
O44 NA3Aa Na2 43.5(3) . . ?
O44 NA3Bb Na2 44.4(3) . . ?
O44 NA3Aa Na11 103.3(5) . 1_465 ?
O44 NA3Bb Na11 85.2(4) . 1_465 ?
O44 NA3Bb O46 80.2(5) . . ?
O44 NA3Bb O43 97.5(5) . . ?
O44 NA3Aa O71A 160.1(9) . 1_465 ?
O44 Na2 O37 164.4(5) . . ?
O44 Na2 Na3B 43.9(3) . . ?
O44 Na2 O40 83.7(6) . . ?
O44 Na2 Na3A 52.2(4) . . ?
O44 Na2 O68 134.6(6) . 2_666 ?
O44 Na2 O39 90.8(6) . . ?
Na11 NA3Aa O42 138.6(6) 1_465 . ?
Na11 O43b Na3B 94.4(6) 1_465 . ?
Na11 NA3Aa Na2 100.8(5) 1_465 . ?
Na11 O68b Na2 172.5(8) . 2_666 ?
Na11 O71Aa Na3A 60.3(6) . 1_645 ?
Na11 O45a Na3A 73.1(10) 1_465 . ?
Na11 NA3Aa O71A 58.1(7) 1_465 1_465 ?
O40 Na2 W2 87.6(4) . 2_676 ?
O40 Na2 O30 118.1(5) . 2_676 ?
O40 Na2 Na1 75.4(4) . . ?
O40 Na2 Na3B 112.9(5) . . ?
O40 Na2 Na3A 101.5(5) . . ?
O40 Na2 O68 95.7(6) . 2_666 ?
O52 Na5 Na4 43.8(2) . . ?
O49 Na5 Na4 127.3(3) 2_577 . ?
O49 Na5 O52 171.1(4) 2_577 . ?
O49 Na5 O55 100.8(4) 2_577 . ?
O54 Na5 Na4 128.7(4) . . ?
O54 Na5 O52 84.9(4) . . ?
O54 Na5 O49 104.0(4) . 2_577 ?
O54 Na5 O50 158.0(5) . . ?
O54 Na5 O56 96.5(7) . . ?
O54 Na5 O55 77.3(5) . . ?
Na2 O44 Na3A 84.3(4) . . ?
O70 Na11 O65 112.1(7) . . ?
O70 Na11 Na3A 110.9(7) . 1_645 ?
O70 Na11 O46 113.2(7) . 1_645 ?
O70 Na11 O67 136.5(7) . . ?
O70 Na11 O68 88.9(8) . . ?
O70 Na11 O39 68.5(7) . 1_645 ?
O70 Na11 O43 99.1(8) . 1_645 ?
O70 Na11 O66 93.9(9) . . ?
O70 Na11 O71A 142.4(9) . . ?

loop_
_geom_bond_atom_site_label_1
_geom_bond_atom_site_label_2
_geom_bond_distance
_geom_bond_site_symmetry_2
_geom_bond_publ_flag
W1 O32 2.006(6) . ?
W1 O24 1.939(5) . ?
W1 O26 1.966(5) . ?
W1 O25 1.745(6) . ?
W1 O19 1.789(5) . ?
W1 O31 2.310(5) . ?
NA3Bb Na2 3.160(10) . ?
O68b Na2 3.01(2) 2_666 ?
NA3Bb O44 2.191(13) . ?
O43b Na11 2.352(19) 1_465 ?
O46b Na11 2.382(17) 1_465 ?
NA3Aa Na11 2.58(2) 1_465 ?
NA3Bb Na11 3.551(12) 1_465 ?
O45a Na11 1.66(2) 1_465 ?
O39a Na11 2.613(19) 1_465 ?
O65b Na11 2.641(15) . ?
O71Aa Na3A 2.61(3) 1_645 ?
NA3Bb O46 2.373(17) . ?
NA3Aa O39 2.40(2) . ?
NA3Bb O43 2.485(17) . ?
NA3Aa O71A 2.61(3) 1_465 ?
O71Bc O41 1.10(2) 2_666 ?
NA3Aa O45 2.51(3) . ?
W5 O32 1.924(6) . ?
W5 O35 1.895(5) . ?
W5 O33 1.905(5) . ?
W5 O34 1.903(6) . ?
W5 O31 2.272(5) . ?
W5 O36 1.725(6) . ?
W6 O8 1.945(6) . ?
W6 O10 1.941(6) . ?
W6 O15 2.015(6) . ?
W6 O2 1.788(6) . ?
W6 O9 1.730(6) . ?
W6 O13 2.317(6) . ?
W4 O26 1.941(6) . ?
W4 O28 1.954(6) . ?
W4 O33 2.049(6) . ?
W4 O31 2.309(5) . ?
W4 O20 1.786(6) . ?
W4 O27 1.729(6) . ?
W7 O8 1.956(6) . ?
W7 O14 2.003(6) . ?
W7 O6 1.934(6) . ?
W7 O7 1.730(6) . ?
W7 O1 1.789(6) . ?
W7 O13 2.343(6) . ?
W2 O24 1.957(5) . ?
W2 O30 1.923(6) . ?
W2 O35 2.023(6) . ?
W2 O31 2.325(5) . ?
W2 O22 1.786(6) . ?
W2 O23 1.735(6) . ?
W2 Na2 3.586(7) 2_676 ?
W9 O12 1.948(5) . ?
W9 O10 1.935(6) . ?
W9 O16 2.038(6) . ?
W9 O3 1.791(6) . ?
W9 O11 1.731(6) . ?
W9 O13 2.307(6) . ?
W10 O14 1.906(6) . ?
W10 O17 1.914(6) . ?
W10 O16 1.922(6) . ?
W10 O15 1.926(6) . ?
W10 O13 2.268(5) . ?
W10 O18 1.718(7) . ?
W3 O30 1.955(6) . ?
W3 O28 1.932(6) . ?
W3 O34 2.039(6) . ?
W3 O31 2.325(5) . ?
W3 O21 1.803(6) . ?
W3 O29 1.728(6) . ?
W8 O12 1.943(5) . ?
W8 O6 1.959(6) . ?
W8 O17 2.016(6) . ?
W8 O4 1.786(6) . ?
W8 O5 1.736(6) . ?
W8 O13 2.327(6) . ?
Gd O3 2.413(5) . ?
Gd O4 2.422(6) . ?
Gd O19 2.414(5) . ?
Gd O22 2.439(5) . ?
Gd O20 2.422(6) . ?
Gd O21 2.400(6) . ?
Gd O2 2.385(6) . ?
Gd O1 2.399(5) . ?
Na10 Na10 3.559(7) 2_666 ?
Na10 Na6 3.585(5) . ?
Na10 O60 2.371(7) . ?
Na10 O63 2.468(7) 2_666 ?
Na10 O63 2.350(7) . ?
Na10 O64 2.378(8) . ?
Na10 O59 2.439(9) . ?
Na10 O65 2.430(13) . ?
Na10 O66 2.43(2) . ?
Na10 O61 2.62(2) . ?
Na7 Na6 3.601(5) . ?
Na7 Na8 3.442(5) . ?
Na7 O62 2.438(7) . ?
Na7 O72 2.368(7) . ?
Na7 O58 2.529(7) . ?
Na7 O74 2.438(7) . ?
Na7 O75 2.550(7) . ?
Na7 O73 2.429(7) . ?
Na4 O52 2.471(7) . ?
Na4 O48 2.352(8) . ?
Na4 O49 2.476(8) . ?
Na4 O51 2.427(8) . ?
Na4 O47 2.397(8) . ?
Na4 Na3B 3.531(8) . ?
Na4 Na5 3.565(9) . ?
Na4 O53 2.752(18) . ?
Na4 O50 2.391(12) . ?
Na6 O62 2.416(7) . ?
Na6 O60 2.405(7) . ?
Na6 O57 2.478(7) . ?
Na6 O38 2.482(8) . ?
Na6 O58 2.404(7) . ?
Na6 O59 2.493(10) . ?
Na6 O61 2.41(2) . ?
Na9 Na8 3.184(5) . ?
Na9 O79 2.449(7) . ?
Na9 O77 2.359(7) . ?
Na9 O81 2.427(8) . ?
Na9 O80 2.369(8) . ?
Na9 O78 2.515(7) . ?
Na9 O51 2.438(8) 1_655 ?
Na8 O79 2.404(7) . ?
Na8 O77 2.412(7) . ?
Na8 O74 2.454(7) . ?
Na8 O75 2.391(7) . ?
Na8 O78 2.334(7) . ?
Na8 O76 2.326(7) . ?
O30 Na2 2.614(9) 2_676 ?
Na1 O23 2.471(6) . ?
Na1 O23 2.471(6) 2_676 ?
Na1 O38 2.454(7) . ?
Na1 O38 2.454(7) 2_676 ?
Na1 O37 2.381(9) . ?
Na1 O37 2.381(9) 2_676 ?
Na1 Na2 3.888(7) . ?
Na1 Na2 3.888(7) 2_676 ?
O52 Na5 2.665(12) . ?
O42 Na3B 2.314(10) . ?
O42 Na2 2.463(10) . ?
O42 Na3A 2.693(16) . ?
O63 Na10 2.468(7) 2_666 ?
O48 Na3B 2.240(10) . ?
O48 Na3A 2.530(16) . ?
O49 Na5 2.529(12) 2_577 ?
O51 Na9 2.438(8) 1_455 ?
O47 Na3B 2.675(11) . ?
O54 Na5 2.233(11) . ?
O37 Na2 2.323(12) . ?
Na2 W2 3.586(7) 2_676 ?
Na2 O30 2.614(9) 2_676 ?
Na2 O44 2.213(12) . ?
Na2 O40 2.471(17) . ?
Na2 Na3A 3.199(14) . ?
Na2 O68 3.01(2) 2_666 ?
Na2 O39 2.387(17) . ?
Na5 O49 2.529(12) 2_577 ?
Na5 O53 1.29(2) . ?
Na5 O50 2.321(15) . ?
Na5 O56 2.29(2) . ?
Na5 O55 2.535(16) . ?
O44 Na3A 2.540(18) . ?
Na11 Na3A 2.58(2) 1_645 ?
Na11 O46 2.382(17) 1_645 ?
Na11 O67 2.483(16) . ?
Na11 O68 2.59(2) . ?
Na11 O39 2.613(19) 1_645 ?
Na11 O43 2.352(19) 1_645 ?
Na11 O69 2.24(2) . ?
Na11 O66 2.51(3) . ?
Na11 O71A 2.52(2) . ?
Na11 O70 2.32(2) . ?
Na11 O45 1.66(2) 1_645 ?
O41 O71B 1.10(2) 2_666 ?

loop_
_geom_torsion_atom_site_label_1
_geom_torsion_atom_site_label_2
_geom_torsion_atom_site_label_3
_geom_torsion_atom_site_label_4
_geom_torsion
_geom_torsion_site_symmetry_1
_geom_torsion_site_symmetry_2
_geom_torsion_site_symmetry_3
_geom_torsion_site_symmetry_4
_geom_torsion_publ_flag
O56b Na5 O53b Na4 53.3(13) . . . . ?
O32 W1 O19 Gd 3.3(9) . . . . ?
O32 W5 O35 W2 78.6(3) . . . . ?
O24 W1 O19 Gd -76.4(4) . . . . ?
O24 W2 O22 Gd 78.5(4) . . . . ?
O24 W2 O23 Na1 -106.7(4) . . . . ?
O12 W9 O3 Gd 77.9(4) . . . . ?
O12 W8 O4 Gd -76.0(4) . . . . ?
O8 W6 O2 Gd -76.1(4) . . . . ?
O8 W7 O1 Gd 78.2(4) . . . . ?
O10 W6 O2 Gd 78.2(4) . . . . ?
O10 W9 O3 Gd -75.8(4) . . . . ?
O14 W7 O1 Gd 4.8(9) . . . . ?
O26 W1 O19 Gd 78.2(4) . . . . ?
O26 W4 O20 Gd -76.1(4) . . . . ?
O6 W7 O1 Gd -75.7(4) . . . . ?
O6 W8 O4 Gd 77.4(4) . . . . ?
O17 W8 O4 Gd 2.9(9) . . . . ?
O30 W2 O22 Gd -75.8(4) . . . . ?
O30 W2 O23 Na1 63.0(4) . . . . ?
O30 W3 O21 Gd 78.1(4) . . . . ?
O28 W4 O20 Gd 78.6(4) . . . . ?
O28 W3 O21 Gd -75.8(4) . . . . ?
O35 W2 O22 Gd 5.3(9) . . . . ?
O35 W2 O23 Na1 -22.3(4) . . . . ?
O33 W5 O35 W2 4.6(8) . . . . ?
O33 W4 O20 Gd 3.0(9) . . . . ?
O34 W5 O35 W2 -76.7(3) . . . . ?
O34 W3 O21 Gd 4.2(9) . . . . ?
O16 W9 O3 Gd 3.5(9) . . . . ?
O15 W6 O2 Gd 2.7(9) . . . . ?
O25 W1 O19 Gd -178.6(3) . . . . ?
O7 W7 O1 Gd -179.8(4) . . . . ?
O31 W1 O19 Gd 1.1(3) . . . . ?
O31 W5 O35 W2 1.5(3) . . . . ?
O31 W4 O20 Gd 1.4(3) . . . . ?
O31 W2 O22 Gd 1.5(3) . . . . ?
O31 W3 O21 Gd 1.2(3) . . . . ?
O22 W2 O23 Na1 159.4(4) . . . . ?
O23 W2 O22 Gd -179.3(3) . . . . ?
O36 W5 O35 W2 -177.4(3) . . . . ?
O27 W4 O20 Gd -178.2(3) . . . . ?
O5 W8 O4 Gd -178.7(3) . . . . ?
O11 W9 O3 Gd 179.2(3) . . . . ?
O9 W6 O2 Gd -178.9(3) . . . . ?
O29 W3 O21 Gd -179.1(3) . . . . ?
O13 W6 O2 Gd 1.5(3) . . . . ?
O13 W7 O1 Gd 1.3(3) . . . . ?
O13 W9 O3 Gd 1.1(3) . . . . ?
O13 W8 O4 Gd 0.3(3) . . . . ?
Na2 W2 O22 Gd -120.2(4) 2_676 . . . ?
Na2 W2 O23 Na1 84.1(4) 2_676 . . . ?
O52 Na5 O53b Na4 -32.6(7) . . . . ?
O49 Na5 O53b Na4 142.8(8) 2_577 . . . ?
O54 Na5 O53b Na4 -92.3(18) . . . . ?
